data_4064270
loop_
_publ_author_name
'Tourneux, Jean-Christophe'
'Berthet, Jean-Claude'
'Cantat, Thibault'
'Thu\'ery, Pierre'
'M\'ezailles, Nicolas'
'Le Floch, Pascal'
'Ephritikhine, Michel'

_publ_section_title
;
 Uranium(IV) Nucleophilic Carbene Complexes
;
_journal_issue 11
_journal_name_full Organometallics
_journal_page_first 2957
_journal_paper_doi 10.1021/om200006g
_journal_volume 30
_journal_year 2011
_chemical_formula_sum 'C55 H45 N P4 S5 U'
_chemical_formula_weight 1242.13
_space_group_IT_number 15
_symmetry_cell_setting monoclinic
_symmetry_space_group_name_Hall '-C 2yc'
_symmetry_space_group_name_H-M 'C 1 2/c 1'
_atom_sites_solution_hydrogens geom
_atom_sites_solution_primary direct
_atom_sites_solution_secondary difmap
_audit_creation_method SHELXL-97
_cell_angle_alpha 90.00
_cell_angle_beta 113.383(3)
_cell_angle_gamma 90.00
_cell_formula_units_Z 8
_cell_length_a 38.644(3)
_cell_length_b 13.7549(8)
_cell_length_c 20.2815(9)
_cell_measurement_reflns_used 150132
_cell_measurement_temperature 150(2)
_cell_measurement_theta_max 25.68
_cell_measurement_theta_min 3.02
_cell_volume 9895.1(11)
_computing_cell_refinement 'HKL2000 (Otwinowski & Minor, 1997)'
_computing_data_collection 'COLLECT (Nonius, 1998)'
_computing_data_reduction 'HKL2000 (Otwinowski & Minor, 1997)'
_computing_molecular_graphics 'SHELXTL (Sheldrick, 2008)'
_computing_publication_material 'SHELXTL (Sheldrick, 2008); PLATON (Spek, 2003)'
_computing_structure_refinement 'SHELXL-97 (Sheldrick, 2008)'
_computing_structure_solution 'SHELXS-97 (Sheldrick, 2008)'
_diffrn_ambient_temperature 150(2)
_diffrn_measured_fraction_theta_full 0.996
_diffrn_measured_fraction_theta_max 0.996
_diffrn_measurement_device_type 'Nonius Kappa-CCD area-detector diffractometer'
_diffrn_measurement_method 'two \f and five \w scans with 2\% steps (420 frames)'
_diffrn_radiation_monochromator graphite
_diffrn_radiation_source 'fine-focus sealed tube'
_diffrn_radiation_type MoK\a
_diffrn_radiation_wavelength 0.71073
_diffrn_reflns_av_R_equivalents 0.0651
_diffrn_reflns_av_sigmaI/netI 0.0794
_diffrn_reflns_limit_h_max 47
_diffrn_reflns_limit_h_min -47
_diffrn_reflns_limit_k_max 16
_diffrn_reflns_limit_k_min -16
_diffrn_reflns_limit_l_max 24
_diffrn_reflns_limit_l_min -24
_diffrn_reflns_number 150132
_diffrn_reflns_theta_full 25.68
_diffrn_reflns_theta_max 25.68
_diffrn_reflns_theta_min 3.02
_diffrn_standards_decay_% 0
_diffrn_standards_interval_time 0
_diffrn_standards_number 0
_exptl_absorpt_coefficient_mu 3.661
_exptl_absorpt_correction_T_max 0.833
_exptl_absorpt_correction_T_min 0.617
_exptl_absorpt_correction_type multi-scan
_exptl_absorpt_process_details 'SCALEPACK (Otwinowski & Minor, 1997)'
_exptl_crystal_colour 'translucent dark orange'
_exptl_crystal_density_diffrn 1.668
_exptl_crystal_density_method 'not measured'
_exptl_crystal_description platelet
_exptl_crystal_F_000 4912
_exptl_crystal_size_max 0.14
_exptl_crystal_size_mid 0.12
_exptl_crystal_size_min 0.05
_refine_diff_density_max 1.736
_refine_diff_density_min -1.696
_refine_diff_density_rms 0.132
_refine_ls_extinction_method none
_refine_ls_goodness_of_fit_ref 1.014
_refine_ls_hydrogen_treatment constr
_refine_ls_matrix_type full
_refine_ls_number_parameters 583
_refine_ls_number_reflns 9364
_refine_ls_number_restraints 132
_refine_ls_restrained_S_all 1.031
_refine_ls_R_factor_all 0.0804
_refine_ls_R_factor_gt 0.0489
_refine_ls_shift/su_max 0.001
_refine_ls_shift/su_mean 0.000
_refine_ls_structure_factor_coef Fsqd
_refine_ls_weighting_details 'calc w=1/[\s^2^(Fo^2^)+(0.0537P)^2^+34.9375P] where P=(Fo^2^+2Fc^2^)/3'
_refine_ls_weighting_scheme calc
_refine_ls_wR_factor_gt 0.1108
_refine_ls_wR_factor_ref 0.1213
_reflns_number_gt 6721
_reflns_number_total 9364
_reflns_threshold_expression >2sigma(I)
_cod_data_source_file om200006g_si_003.cif
_cod_data_source_block 4
_cod_original_sg_symbol_H-M 'C 2/c'
_cod_database_code 4064270

loop_
_symmetry_equiv_pos_as_xyz
'x, y, z'
'-x, y, -z+1/2'
'x+1/2, y+1/2, z'
'-x+1/2, y+1/2, -z+1/2'
'-x, -y, -z'
'x, -y, z-1/2'
'-x+1/2, -y+1/2, -z'
'x+1/2, -y+1/2, z-1/2'

loop_
_atom_site_label
_atom_site_type_symbol
_atom_site_fract_x
_atom_site_fract_y
_atom_site_fract_z
_atom_site_U_iso_or_equiv
_atom_site_adp_type
_atom_site_occupancy
_atom_site_symmetry_multiplicity
_atom_site_calc_flag
_atom_site_refinement_flags
U U 0.854427(8) 0.82659(2) 0.443210(14) 0.03246(10) Uani 1 1 d .
S1 S 0.87482(6) 0.76524(14) 0.32852(9) 0.0374(4) Uani 1 1 d .
S2 S 0.88707(7) 0.8109(2) 0.59667(11) 0.0589(7) Uani 1 1 d .
S3 S 0.89651(6) 0.99740(16) 0.44162(12) 0.0460(5) Uani 1 1 d .
S4 S 0.79095(6) 0.81632(14) 0.48996(11) 0.0428(5) Uani 1 1 d .
S5 S 0.80097(6) 0.92624(14) 0.33614(9) 0.0349(4) Uani 1 1 d .
P1 P 0.91969(6) 0.71091(14) 0.41198(10) 0.0323(4) Uani 1 1 d .
P2 P 0.92843(6) 0.74378(16) 0.57615(10) 0.0406(5) Uani 1 1 d .
P3 P 0.85031(6) 1.07113(14) 0.43453(10) 0.0331(4) Uani 1 1 d .
P4 P 0.78403(6) 0.95725(14) 0.46396(9) 0.0311(4) Uani 1 1 d .
N1 N 0.82159(19) 0.6603(4) 0.4129(3) 0.0393(15) Uani 1 1 d .
C1 C 0.9124(2) 0.7404(5) 0.4858(4) 0.0329(17) Uani 1 1 d .
C2 C 0.9221(2) 0.5794(5) 0.3980(4) 0.0343(17) Uani 1 1 d .
C3 C 0.8889(2) 0.5254(6) 0.3706(4) 0.0420(19) Uani 1 1 d .
H3 H 0.8659 0.5579 0.3540 0.050 Uiso 1 1 calc R
C4 C 0.8891(3) 0.4254(6) 0.3673(5) 0.053(2) Uani 1 1 d .
H4 H 0.8667 0.3904 0.3491 0.063 Uiso 1 1 calc R
C5 C 0.9235(3) 0.3781(7) 0.3918(6) 0.076(3) Uani 1 1 d .
H5 H 0.9244 0.3106 0.3914 0.091 Uiso 1 1 calc R
C6 C 0.9565(3) 0.4308(8) 0.4168(7) 0.084(4) Uani 1 1 d .
H6 H 0.9796 0.3988 0.4319 0.100 Uiso 1 1 calc R
C7 C 0.9555(3) 0.5298(6) 0.4194(5) 0.055(2) Uani 1 1 d .
H7 H 0.9780 0.5644 0.4362 0.066 Uiso 1 1 calc R
C8 C 0.9628(2) 0.7566(5) 0.4083(4) 0.0363(18) Uani 1 1 d .
C9 C 0.9693(3) 0.7550(9) 0.3489(6) 0.085(3) Uani 1 1 d U
H9 H 0.9507 0.7317 0.3067 0.102 Uiso 1 1 calc R
C10 C 1.0035(4) 0.7875(11) 0.3480(8) 0.102(4) Uani 1 1 d U
H10 H 1.0073 0.7855 0.3055 0.123 Uiso 1 1 calc R
C11 C 1.0304(3) 0.8211(8) 0.4075(7) 0.074(3) Uani 1 1 d .
H11 H 1.0530 0.8447 0.4074 0.089 Uiso 1 1 calc R
C12 C 1.0244(5) 0.8199(11) 0.4639(8) 0.119(5) Uani 1 1 d U
H12 H 1.0442 0.8351 0.5070 0.143 Uiso 1 1 calc R
C13 C 0.9888(4) 0.7963(11) 0.4651(7) 0.109(4) Uani 1 1 d U
H13 H 0.9841 0.8090 0.5058 0.130 Uiso 1 1 calc R
C14 C 0.9371(2) 0.6268(6) 0.6202(4) 0.0422(19) Uani 1 1 d .
C15 C 0.9435(3) 0.5461(6) 0.5863(5) 0.057(2) Uani 1 1 d .
H15 H 0.9419 0.5512 0.5396 0.068 Uiso 1 1 calc R
C16 C 0.9521(3) 0.4567(7) 0.6217(6) 0.072(3) Uani 1 1 d .
H16 H 0.9575 0.4041 0.5985 0.087 Uiso 1 1 calc R
C17 C 0.9530(3) 0.4445(8) 0.6867(6) 0.072(3) Uani 1 1 d U
H17 H 0.9588 0.3841 0.7091 0.086 Uiso 1 1 calc R
C18 C 0.9453(3) 0.5210(10) 0.7202(5) 0.079(4) Uani 1 1 d .
H18 H 0.9454 0.5127 0.7657 0.094 Uiso 1 1 calc R
C19 C 0.9373(3) 0.6122(8) 0.6878(4) 0.060(3) Uani 1 1 d .
H19 H 0.9321 0.6639 0.7119 0.072 Uiso 1 1 calc R
C20 C 0.97330(18) 0.8126(6) 0.6199(5) 0.0936(18) Uani 1 1 d GU
C21 C 1.0062(2) 0.7658(4) 0.6645(5) 0.0946(18) Uani 1 1 d GU
H21 H 1.0054 0.7008 0.6764 0.114 Uiso 1 1 calc R
C22 C 1.04010(18) 0.8163(6) 0.6913(4) 0.0944(18) Uani 1 1 d GU
H22 H 1.0621 0.7851 0.7211 0.113 Uiso 1 1 calc R
C23 C 1.04119(18) 0.9135(6) 0.6734(5) 0.0970(18) Uani 1 1 d GU
H23 H 1.0639 0.9473 0.6913 0.116 Uiso 1 1 calc R
C24 C 1.0083(2) 0.9602(4) 0.6288(5) 0.1012(19) Uani 1 1 d GU
H24 H 1.0090 1.0253 0.6169 0.121 Uiso 1 1 calc R
C25 C 0.97438(18) 0.9098(6) 0.6020(4) 0.1008(18) Uani 1 1 d GU
H25 H 0.9524 0.9410 0.5722 0.121 Uiso 1 1 calc R
C26 C 0.8143(2) 0.9874(5) 0.4217(3) 0.0300(16) Uani 1 1 d .
C27 C 0.8353(2) 1.1552(5) 0.3581(4) 0.0408(19) Uani 1 1 d .
C28 C 0.8034(2) 1.2121(6) 0.3440(4) 0.0422(19) Uani 1 1 d .
H28 H 0.7915 1.2112 0.3758 0.051 Uiso 1 1 calc R
C29 C 0.7891(3) 1.2694(7) 0.2838(5) 0.057(2) Uani 1 1 d .
H29 H 0.7677 1.3069 0.2752 0.069 Uiso 1 1 calc R
C30 C 0.8063(4) 1.2716(8) 0.2363(5) 0.071(3) Uani 1 1 d .
H30 H 0.7963 1.3097 0.1951 0.085 Uiso 1 1 calc R
C31 C 0.8385(4) 1.2175(8) 0.2495(5) 0.069(3) Uani 1 1 d .
H31 H 0.8503 1.2201 0.2176 0.083 Uiso 1 1 calc R
C32 C 0.8534(3) 1.1579(6) 0.3117(4) 0.049(2) Uani 1 1 d .
H32 H 0.8750 1.1213 0.3210 0.059 Uiso 1 1 calc R
C33 C 0.8629(2) 1.1441(6) 0.5163(4) 0.0369(18) Uani 1 1 d .
C34 C 0.8757(2) 1.0969(6) 0.5809(4) 0.0342(17) Uani 1 1 d .
H34 H 0.8773 1.0294 0.5823 0.041 Uiso 1 1 calc R
C35 C 0.8865(2) 1.1496(6) 0.6448(4) 0.044(2) Uani 1 1 d .
H35 H 0.8948 1.1173 0.6886 0.053 Uiso 1 1 calc R
C36 C 0.8849(2) 1.2488(6) 0.6426(4) 0.047(2) Uani 1 1 d .
H36 H 0.8914 1.2842 0.6849 0.057 Uiso 1 1 calc R
C37 C 0.8735(3) 1.2966(6) 0.5775(4) 0.051(2) Uani 1 1 d .
H37 H 0.8735 1.3642 0.5766 0.062 Uiso 1 1 calc R
C38 C 0.8622(2) 1.2456(6) 0.5141(4) 0.043(2) Uani 1 1 d .
H38 H 0.8542 1.2782 0.4704 0.051 Uiso 1 1 calc R
C39 C 0.7352(2) 0.9806(5) 0.4050(3) 0.0319(16) Uani 1 1 d .
C40 C 0.7070(2) 0.9303(6) 0.4161(4) 0.0418(19) Uani 1 1 d .
H40 H 0.7133 0.8836 0.4521 0.050 Uiso 1 1 calc R
C41 C 0.6699(2) 0.9490(7) 0.3743(5) 0.053(2) Uani 1 1 d .
H41 H 0.6511 0.9149 0.3823 0.063 Uiso 1 1 calc R
C42 C 0.6602(2) 1.0173(7) 0.3210(4) 0.051(2) Uani 1 1 d .
H42 H 0.6350 1.0310 0.2935 0.061 Uiso 1 1 calc R
C43 C 0.6882(3) 1.0656(6) 0.3084(4) 0.049(2) Uani 1 1 d .
H43 H 0.6818 1.1101 0.2710 0.058 Uiso 1 1 calc R
C44 C 0.7252(2) 1.0488(5) 0.3504(4) 0.0376(17) Uani 1 1 d .
H44 H 0.7438 1.0834 0.3423 0.045 Uiso 1 1 calc R
C45 C 0.7917(2) 1.0312(5) 0.5425(4) 0.0354(17) Uani 1 1 d .
C46 C 0.8064(2) 0.9887(6) 0.6104(4) 0.0412(19) Uani 1 1 d .
H46 H 0.8120 0.9227 0.6156 0.049 Uiso 1 1 calc R
C47 C 0.8127(2) 1.0474(7) 0.6712(4) 0.047(2) Uani 1 1 d .
H47 H 0.8228 1.0200 0.7168 0.056 Uiso 1 1 calc R
C48 C 0.8041(2) 1.1439(7) 0.6636(4) 0.050(2) Uani 1 1 d .
H48 H 0.8082 1.1818 0.7040 0.060 Uiso 1 1 calc R
C49 C 0.7892(2) 1.1864(6) 0.5955(4) 0.044(2) Uani 1 1 d .
H49 H 0.7835 1.2524 0.5905 0.053 Uiso 1 1 calc R
C50 C 0.7830(2) 1.1295(6) 0.5352(4) 0.0381(18) Uani 1 1 d .
H50 H 0.7730 1.1575 0.4898 0.046 Uiso 1 1 calc R
C51 C 0.8331(3) 0.5844(6) 0.4561(4) 0.049(2) Uani 1 1 d .
H51 H 0.8549 0.5913 0.4976 0.058 Uiso 1 1 calc R
C52 C 0.8153(3) 0.4977(7) 0.4443(5) 0.056(2) Uani 1 1 d .
H52 H 0.8245 0.4471 0.4771 0.067 Uiso 1 1 calc R
C53 C 0.7832(3) 0.4859(7) 0.3824(5) 0.062(3) Uani 1 1 d .
H53 H 0.7706 0.4267 0.3720 0.074 Uiso 1 1 calc R
C54 C 0.7703(3) 0.5642(7) 0.3361(5) 0.058(2) Uani 1 1 d .
H54 H 0.7487 0.5590 0.2941 0.070 Uiso 1 1 calc R
C55 C 0.7901(2) 0.6493(6) 0.3538(4) 0.048(2) Uani 1 1 d .
H55 H 0.7812 0.7022 0.3231 0.058 Uiso 1 1 calc R

loop_
_atom_site_aniso_label
_atom_site_aniso_U_11
_atom_site_aniso_U_22
_atom_site_aniso_U_33
_atom_site_aniso_U_23
_atom_site_aniso_U_13
_atom_site_aniso_U_12
U 0.03458(16) 0.03144(15) 0.02953(14) 0.00047(13) 0.01078(11) 0.00612(14)
S1 0.0411(12) 0.0390(11) 0.0294(9) -0.0005(8) 0.0110(8) 0.0054(9)
S2 0.0570(14) 0.0863(19) 0.0310(10) 0.0010(11) 0.0148(10) 0.0339(13)
S3 0.0346(12) 0.0453(12) 0.0584(12) -0.0143(10) 0.0186(10) -0.0033(10)
S4 0.0487(12) 0.0351(10) 0.0510(11) 0.0111(9) 0.0267(10) 0.0091(10)
S5 0.0386(11) 0.0342(10) 0.0296(9) -0.0018(8) 0.0113(8) 0.0015(8)
P1 0.0326(11) 0.0315(10) 0.0307(9) -0.0036(8) 0.0103(8) 0.0029(8)
P2 0.0421(13) 0.0461(12) 0.0285(10) -0.0004(9) 0.0085(9) 0.0142(10)
P3 0.0355(11) 0.0320(10) 0.0306(9) -0.0017(8) 0.0121(8) -0.0012(9)
P4 0.0333(11) 0.0297(10) 0.0300(9) 0.0006(8) 0.0121(8) 0.0042(8)
N1 0.041(4) 0.031(4) 0.046(4) -0.007(3) 0.018(3) 0.005(3)
C1 0.033(4) 0.034(4) 0.029(4) -0.002(3) 0.011(3) 0.008(3)
C2 0.035(4) 0.037(4) 0.032(4) -0.003(3) 0.015(3) 0.001(3)
C3 0.042(5) 0.038(4) 0.042(4) -0.005(4) 0.011(4) 0.005(4)
C4 0.047(6) 0.046(5) 0.057(5) -0.011(4) 0.011(4) -0.007(4)
C5 0.064(7) 0.029(5) 0.118(9) -0.004(5) 0.018(7) 0.004(5)
C6 0.043(6) 0.051(6) 0.142(11) -0.011(7) 0.021(7) 0.011(5)
C7 0.046(6) 0.042(5) 0.071(6) -0.006(4) 0.018(5) 0.013(4)
C8 0.043(5) 0.029(4) 0.030(4) -0.002(3) 0.008(3) 0.002(3)
C9 0.082(6) 0.107(7) 0.078(6) -0.028(5) 0.046(5) -0.033(5)
C10 0.107(7) 0.120(8) 0.108(7) -0.025(6) 0.073(6) -0.009(6)
C11 0.037(5) 0.076(7) 0.106(9) 0.035(7) 0.025(6) 0.005(6)
C12 0.109(8) 0.145(8) 0.097(7) 0.012(6) 0.035(6) -0.044(6)
C13 0.107(7) 0.145(8) 0.081(6) 0.016(6) 0.045(6) -0.049(6)
C14 0.040(5) 0.052(5) 0.034(4) 0.010(4) 0.013(4) 0.003(4)
C15 0.068(7) 0.044(5) 0.058(5) 0.008(4) 0.025(5) 0.002(5)
C16 0.100(9) 0.042(6) 0.076(7) 0.015(5) 0.036(6) -0.003(6)
C17 0.068(6) 0.064(5) 0.068(5) 0.022(5) 0.012(5) -0.012(5)
C18 0.041(6) 0.137(11) 0.046(5) 0.041(7) 0.004(4) -0.009(7)
C19 0.055(6) 0.081(7) 0.037(5) 0.004(5) 0.011(4) 0.014(5)
C20 0.074(3) 0.072(3) 0.109(3) 0.003(3) 0.009(3) 0.002(3)
C21 0.075(3) 0.074(3) 0.111(3) 0.005(3) 0.011(3) 0.002(3)
C22 0.075(3) 0.074(3) 0.110(3) 0.004(3) 0.011(3) 0.002(3)
C23 0.076(3) 0.074(3) 0.112(3) 0.001(3) 0.008(3) 0.003(3)
C24 0.080(3) 0.076(3) 0.116(3) 0.003(3) 0.005(3) 0.002(3)
C25 0.079(3) 0.075(3) 0.116(3) 0.002(3) 0.005(3) 0.002(3)
C26 0.043(4) 0.022(3) 0.027(3) 0.002(3) 0.015(3) 0.003(3)
C27 0.054(5) 0.033(4) 0.037(4) -0.004(3) 0.019(4) -0.019(4)
C28 0.044(5) 0.034(4) 0.039(4) 0.005(3) 0.007(4) -0.004(4)
C29 0.062(6) 0.044(5) 0.047(5) 0.004(4) 0.003(5) -0.005(5)
C30 0.098(9) 0.059(7) 0.043(5) 0.011(5) 0.014(6) -0.017(7)
C31 0.110(10) 0.065(7) 0.048(5) -0.012(5) 0.047(6) -0.049(7)
C32 0.054(6) 0.052(5) 0.043(4) -0.010(4) 0.020(4) -0.021(4)
C33 0.036(4) 0.040(4) 0.033(4) -0.007(3) 0.012(3) -0.003(3)
C34 0.035(4) 0.034(4) 0.035(4) 0.002(3) 0.015(3) 0.000(3)
C35 0.045(5) 0.053(5) 0.034(4) -0.008(4) 0.014(4) -0.005(4)
C36 0.045(5) 0.053(5) 0.039(4) -0.017(4) 0.012(4) -0.005(4)
C37 0.055(6) 0.040(5) 0.050(5) -0.011(4) 0.011(4) -0.004(4)
C38 0.052(5) 0.034(4) 0.032(4) -0.002(3) 0.006(4) 0.003(4)
C39 0.033(4) 0.035(4) 0.027(3) -0.009(3) 0.012(3) 0.004(3)
C40 0.042(5) 0.049(5) 0.037(4) -0.002(4) 0.018(4) 0.001(4)
C41 0.041(5) 0.073(7) 0.051(5) -0.010(5) 0.025(4) -0.008(5)
C42 0.036(5) 0.062(6) 0.047(5) -0.018(5) 0.010(4) 0.008(4)
C43 0.048(6) 0.047(5) 0.039(4) 0.000(4) 0.006(4) 0.004(4)
C44 0.036(5) 0.030(4) 0.044(4) 0.001(3) 0.013(4) 0.002(3)
C45 0.035(4) 0.034(4) 0.037(4) 0.001(3) 0.015(3) 0.003(3)
C46 0.045(5) 0.044(5) 0.037(4) 0.003(4) 0.019(4) 0.006(4)
C47 0.051(5) 0.060(6) 0.028(4) -0.001(4) 0.015(4) 0.005(5)
C48 0.046(5) 0.067(6) 0.035(4) -0.019(4) 0.014(4) -0.002(4)
C49 0.045(5) 0.043(5) 0.042(4) -0.009(4) 0.014(4) 0.005(4)
C50 0.038(5) 0.043(4) 0.030(4) -0.003(3) 0.011(3) 0.003(4)
C51 0.056(6) 0.046(5) 0.045(4) 0.011(4) 0.022(4) 0.001(4)
C52 0.058(6) 0.043(5) 0.072(6) 0.011(5) 0.030(5) -0.001(5)
C53 0.082(8) 0.040(5) 0.075(7) -0.005(5) 0.043(6) -0.010(5)
C54 0.058(6) 0.056(6) 0.046(5) -0.001(4) 0.005(4) -0.004(5)
C55 0.047(5) 0.043(5) 0.046(5) 0.005(4) 0.009(4) -0.002(4)

loop_
_atom_type_symbol
_atom_type_description
_atom_type_scat_dispersion_real
_atom_type_scat_dispersion_imag
_atom_type_scat_source
C C 0.0033 0.0016 'International Tables Vol C Tables 4.2.6.8 and 6.1.1.4'
H H 0.0000 0.0000 'International Tables Vol C Tables 4.2.6.8 and 6.1.1.4'
N N 0.0061 0.0033 'International Tables Vol C Tables 4.2.6.8 and 6.1.1.4'
U U -9.6767 9.6646 'International Tables Vol C Tables 4.2.6.8 and 6.1.1.4'
P P 0.1023 0.0942 'International Tables Vol C Tables 4.2.6.8 and 6.1.1.4'
S S 0.1246 0.1234 'International Tables Vol C Tables 4.2.6.8 and 6.1.1.4'

loop_
_geom_angle_atom_site_label_1
_geom_angle_atom_site_label_2
_geom_angle_atom_site_label_3
_geom_angle
C1 U N1 87.0(2)
C1 U C26 152.6(2)
N1 U C26 120.3(2)
C1 U S5 148.87(17)
N1 U S5 96.42(15)
C26 U S5 39.59(14)
C1 U S1 67.92(16)
N1 U S1 79.19(14)
C26 U S1 116.49(14)
S5 U S1 82.29(5)
C1 U S3 87.47(19)
N1 U S3 162.97(14)
C26 U S3 67.00(17)
S5 U S3 80.29(6)
S1 U S3 83.81(6)
C1 U S2 67.79(17)
N1 U S2 98.94(15)
C26 U S2 102.69(14)
S5 U S2 141.06(6)
S1 U S2 135.71(6)
S3 U S2 93.83(7)
C1 U S4 129.88(18)
N1 U S4 68.96(14)
C26 U S4 65.54(16)
S5 U S4 79.36(6)
S1 U S4 140.85(6)
S3 U S4 126.04(6)
S2 U S4 73.28(6)
P1 S1 U 81.38(8)
P2 S2 U 81.62(8)
P3 S3 U 85.55(9)
P4 S4 U 84.85(9)
C26 S5 U 68.2(2)
C1 P1 C8 115.8(4)
C1 P1 C2 114.3(3)
C8 P1 C2 103.4(3)
C1 P1 S1 105.4(3)
C8 P1 S1 109.5(3)
C2 P1 S1 108.2(3)
C1 P2 C14 115.4(4)
C1 P2 C20 113.7(4)
C14 P2 C20 105.2(4)
C1 P2 S2 104.8(3)
C14 P2 S2 108.1(3)
C20 P2 S2 109.4(3)
C26 P3 C33 114.0(3)
C26 P3 C27 108.9(3)
C33 P3 C27 107.5(4)
C26 P3 S3 108.1(3)
C33 P3 S3 107.7(3)
C27 P3 S3 110.7(3)
C26 P4 C45 112.9(3)
C26 P4 C39 110.9(3)
C45 P4 C39 104.1(3)
C26 P4 S4 108.2(2)
C45 P4 S4 110.8(3)
C39 P4 S4 109.9(3)
C51 N1 C55 116.9(7)
C51 N1 U 122.7(6)
C55 N1 U 120.2(5)
P1 C1 P2 148.9(5)
P1 C1 U 105.3(3)
P2 C1 U 105.6(3)
C7 C2 C3 117.7(8)
C7 C2 P1 122.7(6)
C3 C2 P1 119.4(6)
C4 C3 C2 121.9(8)
C4 C3 H3 119.0
C2 C3 H3 119.0
C3 C4 C5 118.4(9)
C3 C4 H4 120.8
C5 C4 H4 120.8
C6 C5 C4 120.2(9)
C6 C5 H5 119.9
C4 C5 H5 119.9
C7 C6 C5 120.2(10)
C7 C6 H6 119.9
C5 C6 H6 119.9
C6 C7 C2 121.6(9)
C6 C7 H7 119.2
C2 C7 H7 119.2
C13 C8 C9 116.7(10)
C13 C8 P1 120.5(8)
C9 C8 P1 122.8(7)
C8 C9 C10 121.8(11)
C8 C9 H9 119.1
C10 C9 H9 119.1
C11 C10 C9 120.2(12)
C11 C10 H10 119.9
C9 C10 H10 119.9
C12 C11 C10 117.6(12)
C12 C11 H11 121.2
C10 C11 H11 121.2
C11 C12 C13 123.3(14)
C11 C12 H12 118.4
C13 C12 H12 118.4
C8 C13 C12 119.3(13)
C8 C13 H13 120.3
C12 C13 H13 120.3
C15 C14 C19 116.4(8)
C15 C14 P2 120.4(6)
C19 C14 P2 123.2(7)
C14 C15 C16 120.5(9)
C14 C15 H15 119.7
C16 C15 H15 119.7
C17 C16 C15 122.2(11)
C17 C16 H16 118.9
C15 C16 H16 118.9
C16 C17 C18 118.8(10)
C16 C17 H17 120.6
C18 C17 H17 120.6
C17 C18 C19 121.2(9)
C17 C18 H18 119.4
C19 C18 H18 119.4
C14 C19 C18 120.8(10)
C14 C19 H19 119.6
C18 C19 H19 119.6
C21 C20 C25 120.0
C21 C20 P2 120.8(5)
C25 C20 P2 118.9(5)
C22 C21 C20 120.0
C22 C21 H21 120.0
C20 C21 H21 120.0
C21 C22 C23 120.0
C21 C22 H22 120.0
C23 C22 H22 120.0
C24 C23 C22 120.0
C24 C23 H23 120.0
C22 C23 H23 120.0
C23 C24 C25 120.0
C23 C24 H24 120.0
C25 C24 H24 120.0
C24 C25 C20 120.0
C24 C25 H25 120.0
C20 C25 H25 120.0
P3 C26 P4 136.9(4)
P3 C26 S5 110.9(4)
P4 C26 S5 111.6(4)
P3 C26 U 98.5(3)
P4 C26 U 100.6(3)
S5 C26 U 72.2(2)
C32 C27 C28 119.5(8)
C32 C27 P3 121.2(7)
C28 C27 P3 119.1(6)
C29 C28 C27 121.2(9)
C29 C28 H28 119.4
C27 C28 H28 119.4
C28 C29 C30 120.1(10)
C28 C29 H29 120.0
C30 C29 H29 120.0
C29 C30 C31 120.2(9)
C29 C30 H30 119.9
C31 C30 H30 119.9
C30 C31 C32 120.0(9)
C30 C31 H31 120.0
C32 C31 H31 120.0
C27 C32 C31 119.0(9)
C27 C32 H32 120.5
C31 C32 H32 120.5
C34 C33 C38 120.0(7)
C34 C33 P3 118.2(6)
C38 C33 P3 121.7(6)
C33 C34 C35 120.3(8)
C33 C34 H34 119.9
C35 C34 H34 119.9
C36 C35 C34 119.7(8)
C36 C35 H35 120.2
C34 C35 H35 120.2
C35 C36 C37 120.0(7)
C35 C36 H36 120.0
C37 C36 H36 120.0
C38 C37 C36 120.9(8)
C38 C37 H37 119.6
C36 C37 H37 119.6
C37 C38 C33 119.1(7)
C37 C38 H38 120.5
C33 C38 H38 120.5
C40 C39 C44 118.8(7)
C40 C39 P4 119.0(6)
C44 C39 P4 122.2(6)
C41 C40 C39 120.4(8)
C41 C40 H40 119.8
C39 C40 H40 119.8
C42 C41 C40 120.5(8)
C42 C41 H41 119.7
C40 C41 H41 119.7
C41 C42 C43 119.2(8)
C41 C42 H42 120.4
C43 C42 H42 120.4
C44 C43 C42 120.7(8)
C44 C43 H43 119.7
C42 C43 H43 119.7
C43 C44 C39 120.3(8)
C43 C44 H44 119.8
C39 C44 H44 119.8
C50 C45 C46 120.1(7)
C50 C45 P4 120.3(5)
C46 C45 P4 119.6(6)
C45 C46 C47 119.0(8)
C45 C46 H46 120.5
C47 C46 H46 120.5
C48 C47 C46 120.5(8)
C48 C47 H47 119.7
C46 C47 H47 119.7
C47 C48 C49 120.4(7)
C47 C48 H48 119.8
C49 C48 H48 119.8
C50 C49 C48 119.6(8)
C50 C49 H49 120.2
C48 C49 H49 120.2
C45 C50 C49 120.4(7)
C45 C50 H50 119.8
C49 C50 H50 119.8
N1 C51 C52 124.6(9)
N1 C51 H51 117.7
C52 C51 H51 117.7
C51 C52 C53 118.4(9)
C51 C52 H52 120.8
C53 C52 H52 120.8
C52 C53 C54 118.5(9)
C52 C53 H53 120.8
C54 C53 H53 120.8
C55 C54 C53 118.4(9)
C55 C54 H54 120.8
C53 C54 H54 120.8
N1 C55 C54 123.3(8)
N1 C55 H55 118.4
C54 C55 H55 118.4

loop_
_geom_bond_atom_site_label_1
_geom_bond_atom_site_label_2
_geom_bond_distance
U C1 2.374(7)
U N1 2.569(6)
U C26 2.636(7)
U S5 2.7021(19)
U S1 2.8634(18)
U S3 2.865(2)
U S2 2.865(2)
U S4 2.964(2)
S1 P1 2.025(3)
S2 P2 2.027(3)
S3 P3 2.008(3)
S4 P4 1.999(3)
S5 C26 1.809(7)
P1 C1 1.679(7)
P1 C8 1.810(8)
P1 C2 1.839(8)
P2 C1 1.686(7)
P2 C14 1.806(8)
P2 C20 1.862(6)
P3 C26 1.744(8)
P3 C33 1.831(7)
P3 C27 1.833(8)
P4 C26 1.753(7)
P4 C45 1.813(7)
P4 C39 1.818(7)
N1 C51 1.321(10)
N1 C55 1.336(10)
C2 C7 1.369(11)
C2 C3 1.393(11)
C3 C4 1.378(11)
C3 H3 0.9300
C4 C5 1.383(13)
C4 H4 0.9300
C5 C6 1.377(14)
C5 H5 0.9300
C6 C7 1.364(13)
C6 H6 0.9300
C7 H7 0.9300
C8 C13 1.310(15)
C8 C9 1.325(12)
C9 C10 1.401(16)
C9 H9 0.9300
C10 C11 1.325(17)
C10 H10 0.9300
C11 C12 1.254(17)
C11 H11 0.9300
C12 C13 1.423(18)
C12 H12 0.9300
C13 H13 0.9300
C14 C15 1.379(12)
C14 C19 1.381(11)
C15 C16 1.395(12)
C15 H15 0.9300
C16 C17 1.317(14)
C16 H16 0.9300
C17 C18 1.348(16)
C17 H17 0.9300
C18 C19 1.393(15)
C18 H18 0.9300
C19 H19 0.9300
C20 C21 1.3900
C20 C25 1.3900
C21 C22 1.3900
C21 H21 0.9300
C22 C23 1.3900
C22 H22 0.9300
C23 C24 1.3900
C23 H23 0.9300
C24 C25 1.3900
C24 H24 0.9300
C25 H25 0.9300
C27 C32 1.378(11)
C27 C28 1.392(12)
C28 C29 1.371(11)
C28 H28 0.9300
C29 C30 1.373(14)
C29 H29 0.9300
C30 C31 1.379(16)
C30 H30 0.9300
C31 C32 1.422(13)
C31 H31 0.9300
C32 H32 0.9300
C33 C34 1.368(10)
C33 C38 1.396(11)
C34 C35 1.395(10)
C34 H34 0.9300
C35 C36 1.367(12)
C35 H35 0.9300
C36 C37 1.380(12)
C36 H36 0.9300
C37 C38 1.375(10)
C37 H37 0.9300
C38 H38 0.9300
C39 C40 1.381(11)
C39 C44 1.385(10)
C40 C41 1.370(11)
C40 H40 0.9300
C41 C42 1.369(12)
C41 H41 0.9300
C42 C43 1.377(12)
C42 H42 0.9300
C43 C44 1.362(11)
C43 H43 0.9300
C44 H44 0.9300
C45 C50 1.387(11)
C45 C46 1.392(10)
C46 C47 1.412(11)
C46 H46 0.9300
C47 C48 1.362(12)
C47 H47 0.9300
C48 C49 1.396(11)
C48 H48 0.9300
C49 C50 1.389(10)
C49 H49 0.9300
C50 H50 0.9300
C51 C52 1.349(12)
C51 H51 0.9300
C52 C53 1.381(13)
C52 H52 0.9300
C53 C54 1.386(13)
C53 H53 0.9300
C54 C55 1.365(12)
C54 H54 0.9300
C55 H55 0.9300
